data_9017072
loop_
_publ_author_name
'Williams, E. R.'
'Weller, M. T.'

_publ_section_title
;
 A variable-temperature neutron diffraction study of serandite: A Mn-silicate
 framework with a very strong, two-proton site, hydrogen bond
 Note: T = 800 K
;
_journal_name_full 'American Mineralogist'
_journal_page_first 1755
_journal_page_last 1760
_journal_volume 99
_journal_year 2014
_chemical_compound_source 'Mont St. Hilaire, Quebec, Canada'
_chemical_formula_sum 'Ca0.074 H Mn1.926 Na O9 Si3'
_chemical_name_mineral Serandite
_space_group_IT_number 2
_space_group_name_Hall '-P 1'
_space_group_name_H-M_alt 'P -1'
_symmetry_space_group_name_H-M 'P -1'
_cell_angle_alpha 90.307
_cell_angle_beta 94.019
_cell_angle_gamma 102.858
_cell_length_a 7.7513
_cell_length_b 6.9384
_cell_length_c 6.7761
_cell_formula_units_Z 2
_cell_volume 354.335
_database_code_amcsd 0020406
_diffrn_ambient_temperature 800
_exptl_crystal_density_diffrn 3.384
_cod_data_source_file inputs/fixed/downloads/05/05793.cif
_cod_data_source_block 05793
_cod_original_formula_sum 'Mn1.926 Ca.074 Na Si3 O9 H'
_cod_database_code 9017072

loop_
_space_group_symop_operation_xyz
x,y,z
-x,-y,-z

loop_
_atom_site_label
_atom_site_fract_x
_atom_site_fract_y
_atom_site_fract_z
_atom_site_occupancy
_atom_site_U_iso_or_equiv
Mn1 0.84890 0.58640 0.13580 1.00000 0.03100
Mn2 0.85020 0.08800 0.13490 0.92580 0.00200
Ca2 0.85020 0.08800 0.13490 0.07420 0.00200
Na1 0.55760 0.25800 0.36300 1.00000 0.05200
Si1 0.21260 0.41300 0.34870 1.00000 0.01890
Si2 0.21030 0.95310 0.34360 1.00000 0.01890
Si3 0.45630 0.73260 0.14600 1.00000 0.01890
O1 0.66360 0.79060 0.11300 1.00000 0.02260
O2 0.32300 0.70450 0.93820 1.00000 0.02260
O3 0.17550 0.48740 0.54950 1.00000 0.02260
O4 0.15970 0.84240 0.56170 1.00000 0.02260
O5 0.06270 0.39320 0.16540 1.00000 0.02260
O6 0.05300 0.89310 0.17450 1.00000 0.02260
O7 0.40410 0.53420 0.27490 1.00000 0.02260
O8 0.39990 0.90840 0.27950 1.00000 0.02260
O9 0.25790 0.18470 0.39070 1.00000 0.02260
H16 0.13000 0.62700 0.55600 0.49000 0.05800
H17 0.16800 0.71400 0.54100 0.51000 0.05800

loop_
_cod_related_entry_id
_cod_related_entry_database
_cod_related_entry_code
1 AMCSD 0020406
